data_7016208
loop_
_publ_author_name
'Kumar, Mukesh'
'Papish, Elizabeth T.'
'Zeller, Matthias'
'Hunter, Allen D.'

_publ_section_title
;
 Zinc complexes of Ttz(R,Me) with O and S donors reveal differences
 between Tp and Ttz ligands: acid stability and binding to H or an
 additional metal (Ttz(R,Me) =
 tris(3-R-5-methyl-1,2,4-triazolyl)borate; R = Ph, tBu).
;
_journal_issue 29
_journal_name_full 'Dalton transactions (Cambridge, England : 2003)'
_journal_page_first 7517
_journal_page_last 7533
_journal_paper_doi 10.1039/c1dt10429b
_journal_volume 40
_journal_year 2011
_chemical_formula_moiety 'C21 H38 B N9, C H2 Cl2, H2 O'
_chemical_formula_sum 'C22 H42 B Cl2 N9 O'
_chemical_formula_weight 530.36
_chemical_name_systematic
;
?
;
_space_group_IT_number 14
_symmetry_cell_setting monoclinic
_symmetry_space_group_name_Hall '-P 2ybc'
_symmetry_space_group_name_H-M 'P 1 21/c 1'
_atom_sites_solution_hydrogens geom
_atom_sites_solution_primary direct
_atom_sites_solution_secondary difmap
_audit_creation_method SHELXL-97
_cell_angle_alpha 90.00
_cell_angle_beta 93.436(11)
_cell_angle_gamma 90.00
_cell_formula_units_Z 8
_cell_length_a 16.290(8)
_cell_length_b 18.323(9)
_cell_length_c 20.877(10)
_cell_measurement_reflns_used 1172
_cell_measurement_temperature 100(2)
_cell_measurement_theta_max 30.28
_cell_measurement_theta_min 2.43
_cell_volume 6220(5)
_computing_cell_refinement 'Apex2 v2008.2-4 '
_computing_data_collection 'Apex2 v2008.2-4 (Bruker, 2008)'
_computing_data_reduction 'Apex2 v2008.2-4 '
_computing_molecular_graphics 'SHELXTL 6.14'
_computing_publication_material 'SHELXTL 6.14'
_computing_structure_refinement 'SHELXTL 6.14'
_computing_structure_solution 'SHELXTL 6.14 (Bruker, 2000-2003)'
_diffrn_ambient_temperature 100(2)
_diffrn_measured_fraction_theta_full 0.948
_diffrn_measured_fraction_theta_max 0.948
_diffrn_measurement_device_type 'Bruker AXS SMART APEX CCD diffractometer'
_diffrn_measurement_method '\w scans'
_diffrn_radiation_monochromator graphite
_diffrn_radiation_source 'fine-focus sealed tube'
_diffrn_radiation_type MoK\a
_diffrn_radiation_wavelength 0.71073
_diffrn_reflns_av_R_equivalents 0.0971
_diffrn_reflns_av_sigmaI/netI 0.1053
_diffrn_reflns_limit_h_max 19
_diffrn_reflns_limit_h_min -19
_diffrn_reflns_limit_k_max 21
_diffrn_reflns_limit_k_min 0
_diffrn_reflns_limit_l_max 24
_diffrn_reflns_limit_l_min 0
_diffrn_reflns_number 43194
_diffrn_reflns_theta_full 25.03
_diffrn_reflns_theta_max 25.03
_diffrn_reflns_theta_min 1.25
_diffrn_standards_number 0
_exptl_absorpt_coefficient_mu 0.238
_exptl_absorpt_correction_T_max 0.862222
_exptl_absorpt_correction_T_min 0.631657
_exptl_absorpt_correction_type multi-scan
_exptl_absorpt_process_details 'TWINABS (Sheldrick, 2007)'
_exptl_crystal_colour colourless
_exptl_crystal_density_diffrn 1.133
_exptl_crystal_density_method 'not measured'
_exptl_crystal_description block
_exptl_crystal_F_000 2272
_exptl_crystal_size_max 0.55
_exptl_crystal_size_mid 0.36
_exptl_crystal_size_min 0.22
_refine_diff_density_max 0.666
_refine_diff_density_min -0.609
_refine_diff_density_rms 0.105
_refine_ls_extinction_method none
_refine_ls_goodness_of_fit_ref 1.091
_refine_ls_hydrogen_treatment mixed
_refine_ls_matrix_type full
_refine_ls_number_parameters 681
_refine_ls_number_reflns 10839
_refine_ls_number_restraints 10
_refine_ls_restrained_S_all 1.090
_refine_ls_R_factor_all 0.1651
_refine_ls_R_factor_gt 0.1047
_refine_ls_shift/su_max 0.004
_refine_ls_shift/su_mean 0.000
_refine_ls_structure_factor_coef Fsqd
_refine_ls_weighting_details 'calc w=1/[\s^2^(Fo^2^)+(0.0804P)^2^+37.5810P] where P=(Fo^2^+2Fc^2^)/3'
_refine_ls_weighting_scheme calc
_refine_ls_wR_factor_gt 0.2499
_refine_ls_wR_factor_ref 0.2883
_reflns_number_gt 7000
_reflns_number_total 10839
_reflns_threshold_expression I>2\s(I)
_cod_data_source_file c1dt10429b.txt
_cod_data_source_block 08mz406_0m
_cod_depositor_comments
;
The following automatic conversions were performed:

'_symmetry_cell_setting' value 'Monoclinic' changed to 'monoclinic'
according to /home/saulius/struct/CIF-dictionaries/cif_core.dic
dictionary named 'cif_core.dic' version 2.4.1 from 2010-06-29.

Automatic conversion script
Id: cif_fix_values 1715 2011-07-08 13:25:40Z adriana 
;
_cod_original_sg_symbol_H-M P2(1)/c
_cod_database_code 7016208

loop_
_symmetry_equiv_pos_as_xyz
'x, y, z'
'-x, y+1/2, -z+1/2'
'-x, -y, -z'
'x, -y-1/2, z-1/2'

loop_
_atom_site_label
_atom_site_type_symbol
_atom_site_fract_x
_atom_site_fract_y
_atom_site_fract_z
_atom_site_U_iso_or_equiv
_atom_site_adp_type
_atom_site_occupancy
_atom_site_symmetry_multiplicity
_atom_site_calc_flag
_atom_site_refinement_flags
_atom_site_disorder_assembly
_atom_site_disorder_group
B1 B 0.5327(6) 0.1624(5) 0.0765(4) 0.028(2) Uani 1 1 d . . .
H1 H 0.5040 0.1148 0.0685 0.033 Uiso 1 1 calc R . .
B2 B 0.9478(6) 0.6365(5) 0.0558(4) 0.026(2) Uani 1 1 d . . .
H2 H 0.9743 0.5880 0.0493 0.031 Uiso 1 1 calc R . .
C1 C 0.6758(6) 0.2711(5) 0.1328(5) 0.039(2) Uani 1 1 d . . .
H1A H 0.6554 0.2945 0.0927 0.058 Uiso 1 1 calc R . .
H1B H 0.7300 0.2910 0.1461 0.058 Uiso 1 1 calc R . .
H1C H 0.6375 0.2806 0.1662 0.058 Uiso 1 1 calc R . .
C2 C 0.6827(5) 0.1897(5) 0.1224(4) 0.0277(19) Uani 1 1 d . . .
C3 C 0.7298(5) 0.0834(5) 0.1151(5) 0.035(2) Uani 1 1 d . . .
C4 C 0.7896(6) 0.0201(5) 0.1209(5) 0.044(3) Uani 1 1 d . . .
C5 C 0.8586(7) 0.0355(7) 0.0777(8) 0.083(5) Uani 1 1 d . . .
H5A H 0.8975 -0.0053 0.0798 0.125 Uiso 1 1 calc R . .
H5B H 0.8871 0.0804 0.0919 0.125 Uiso 1 1 calc R . .
H5C H 0.8360 0.0416 0.0335 0.125 Uiso 1 1 calc R . .
C6 C 0.8217(8) 0.0138(6) 0.1915(6) 0.070(4) Uani 1 1 d . . .
H6A H 0.7758 0.0024 0.2181 0.105 Uiso 1 1 calc R . .
H6B H 0.8468 0.0602 0.2055 0.105 Uiso 1 1 calc R . .
H6C H 0.8628 -0.0252 0.1957 0.105 Uiso 1 1 calc R . .
C7 C 0.7461(7) -0.0496(5) 0.1027(7) 0.070(4) Uani 1 1 d . . .
H7A H 0.7227 -0.0461 0.0584 0.105 Uiso 1 1 calc R . .
H7B H 0.7018 -0.0581 0.1316 0.105 Uiso 1 1 calc R . .
H7C H 0.7852 -0.0903 0.1061 0.105 Uiso 1 1 calc R . .
C8 C 0.4636(7) 0.1048(5) 0.2014(4) 0.043(2) Uani 1 1 d . . .
H8A H 0.4512 0.1024 0.2467 0.065 Uiso 1 1 calc R . .
H8B H 0.5202 0.0884 0.1966 0.065 Uiso 1 1 calc R . .
H8C H 0.4256 0.0732 0.1761 0.065 Uiso 1 1 calc R . .
C9 C 0.4544(5) 0.1810(5) 0.1783(4) 0.031(2) Uani 1 1 d . . .
C10 C 0.4262(6) 0.2936(5) 0.1686(4) 0.030(2) Uani 1 1 d . . .
C11 C 0.3945(6) 0.3685(5) 0.1842(5) 0.037(2) Uani 1 1 d . . .
C12 C 0.4434(9) 0.4001(7) 0.2403(8) 0.088(5) Uani 1 1 d . . .
H12A H 0.4422 0.3666 0.2768 0.132 Uiso 1 1 calc R . .
H12B H 0.4196 0.4471 0.2518 0.132 Uiso 1 1 calc R . .
H12C H 0.5004 0.4073 0.2291 0.132 Uiso 1 1 calc R . .
C13 C 0.3072(7) 0.3628(6) 0.2017(7) 0.069(4) Uani 1 1 d . . .
H13A H 0.2750 0.3369 0.1677 0.104 Uiso 1 1 calc R . .
H13B H 0.2846 0.4119 0.2067 0.104 Uiso 1 1 calc R . .
H13C H 0.3048 0.3360 0.2421 0.104 Uiso 1 1 calc R . .
C14 C 0.3968(11) 0.4167(7) 0.1239(7) 0.099(6) Uani 1 1 d . . .
H14A H 0.4536 0.4212 0.1115 0.148 Uiso 1 1 calc R . .
H14B H 0.3751 0.4653 0.1332 0.148 Uiso 1 1 calc R . .
H14C H 0.3630 0.3944 0.0887 0.148 Uiso 1 1 calc R . .
C15 C 0.3818(6) 0.2084(5) -0.0158(4) 0.038(2) Uani 1 1 d . . .
H15A H 0.3774 0.1680 0.0146 0.057 Uiso 1 1 calc R . .
H15B H 0.3526 0.1956 -0.0567 0.057 Uiso 1 1 calc R . .
H15C H 0.3572 0.2523 0.0018 0.057 Uiso 1 1 calc R . .
C16 C 0.4658(5) 0.2217(5) -0.0259(4) 0.031(2) Uani 1 1 d . . .
C17 C 0.5768(5) 0.2582(4) -0.0718(4) 0.0229(17) Uani 1 1 d . . .
C18 C 0.6310(5) 0.2897(4) -0.1195(4) 0.0283(19) Uani 1 1 d . . .
C19 C 0.6050(6) 0.3706(5) -0.1330(5) 0.041(2) Uani 1 1 d . . .
H19A H 0.5461 0.3725 -0.1456 0.061 Uiso 1 1 calc R . .
H19B H 0.6363 0.3902 -0.1677 0.061 Uiso 1 1 calc R . .
H19C H 0.6161 0.3997 -0.0941 0.061 Uiso 1 1 calc R . .
C20 C 0.6184(6) 0.2465(5) -0.1831(4) 0.038(2) Uani 1 1 d . . .
H20A H 0.6348 0.1955 -0.1758 0.057 Uiso 1 1 calc R . .
H20B H 0.6521 0.2681 -0.2155 0.057 Uiso 1 1 calc R . .
H20C H 0.5603 0.2484 -0.1982 0.057 Uiso 1 1 calc R . .
C21 C 0.7206(5) 0.2868(5) -0.0954(5) 0.035(2) Uani 1 1 d . . .
H21A H 0.7284 0.3158 -0.0561 0.053 Uiso 1 1 calc R . .
H21B H 0.7550 0.3065 -0.1282 0.053 Uiso 1 1 calc R . .
H21C H 0.7363 0.2360 -0.0862 0.053 Uiso 1 1 calc R . .
C22 C 0.8310(6) 0.7456(5) 0.1292(5) 0.036(2) Uani 1 1 d . . .
H22A H 0.7807 0.7701 0.1410 0.054 Uiso 1 1 calc R . .
H22B H 0.8549 0.7724 0.0942 0.054 Uiso 1 1 calc R . .
H22C H 0.8706 0.7440 0.1664 0.054 Uiso 1 1 calc R . .
C23 C 0.8105(5) 0.6679(4) 0.1072(4) 0.0217(17) Uani 1 1 d . . .
C24 C 0.7493(5) 0.5695(4) 0.0862(4) 0.0263(19) Uani 1 1 d . . .
C25 C 0.6827(5) 0.5117(4) 0.0873(4) 0.032(2) Uani 1 1 d . . .
C26 C 0.6821(8) 0.4803(6) 0.1546(5) 0.058(3) Uani 1 1 d . . .
H26A H 0.6394 0.4427 0.1557 0.087 Uiso 1 1 calc R . .
H26B H 0.6706 0.5192 0.1849 0.087 Uiso 1 1 calc R . .
H26C H 0.7358 0.4585 0.1665 0.087 Uiso 1 1 calc R . .
C27 C 0.6999(7) 0.4516(5) 0.0396(5) 0.046(3) Uani 1 1 d . . .
H27A H 0.7472 0.4226 0.0560 0.069 Uiso 1 1 calc R . .
H27B H 0.7121 0.4734 -0.0016 0.069 Uiso 1 1 calc R . .
H27C H 0.6515 0.4199 0.0336 0.069 Uiso 1 1 calc R . .
C28 C 0.5996(5) 0.5448(6) 0.0693(7) 0.061(3) Uani 1 1 d . . .
H28A H 0.6024 0.5723 0.0292 0.092 Uiso 1 1 calc R . .
H28B H 0.5839 0.5776 0.1035 0.092 Uiso 1 1 calc R . .
H28C H 0.5586 0.5058 0.0633 0.092 Uiso 1 1 calc R . .
C29 C 1.0954(6) 0.6593(6) -0.0343(5) 0.042(2) Uani 1 1 d . . .
H29A H 1.1220 0.6723 0.0075 0.064 Uiso 1 1 calc R . .
H29B H 1.1296 0.6762 -0.0685 0.064 Uiso 1 1 calc R . .
H29C H 1.0890 0.6062 -0.0371 0.064 Uiso 1 1 calc R . .
C30 C 1.0135(5) 0.6945(5) -0.0417(4) 0.032(2) Uani 1 1 d . . .
C31 C 0.9136(5) 0.7625(4) -0.0782(4) 0.0287(19) Uani 1 1 d . . .
C32 C 0.8637(5) 0.8168(4) -0.1190(4) 0.032(2) Uani 1 1 d . . .
C33 C 0.8606(5) 0.7938(5) -0.1883(4) 0.036(2) Uani 1 1 d . . .
H33A H 0.9163 0.7827 -0.2006 0.054 Uiso 1 1 calc R . .
H33B H 0.8375 0.8335 -0.2152 0.054 Uiso 1 1 calc R . .
H33C H 0.8260 0.7503 -0.1941 0.054 Uiso 1 1 calc R . .
C34 C 0.7769(5) 0.8228(5) -0.0964(5) 0.040(2) Uani 1 1 d . . .
H34A H 0.7456 0.8585 -0.1229 0.060 Uiso 1 1 calc R . .
H34B H 0.7793 0.8385 -0.0515 0.060 Uiso 1 1 calc R . .
H34C H 0.7498 0.7751 -0.1003 0.060 Uiso 1 1 calc R . .
C35 C 0.9070(7) 0.8928(5) -0.1123(5) 0.048(3) Uani 1 1 d . . .
H35A H 0.9630 0.8890 -0.1267 0.072 Uiso 1 1 calc R . .
H35B H 0.9093 0.9082 -0.0672 0.072 Uiso 1 1 calc R . .
H35C H 0.8760 0.9288 -0.1386 0.072 Uiso 1 1 calc R . .
C36 C 0.9914(6) 0.5906(5) 0.1985(5) 0.038(2) Uani 1 1 d . . .
H36A H 0.9327 0.5912 0.2065 0.057 Uiso 1 1 calc R . .
H36B H 1.0238 0.5828 0.2390 0.057 Uiso 1 1 calc R . .
H36C H 1.0023 0.5510 0.1685 0.057 Uiso 1 1 calc R . .
C37 C 1.0151(5) 0.6629(4) 0.1696(4) 0.0245(18) Uani 1 1 d . . .
C38 C 1.0559(5) 0.7701(5) 0.1558(4) 0.031(2) Uani 1 1 d . . .
C39 C 1.0870(6) 0.8469(5) 0.1706(5) 0.038(2) Uani 1 1 d . . .
C40 C 1.0231(7) 0.8820(6) 0.2125(7) 0.077(4) Uani 1 1 d . . .
H40A H 0.9724 0.8916 0.1863 0.115 Uiso 1 1 calc R . .
H40B H 1.0450 0.9280 0.2304 0.115 Uiso 1 1 calc R . .
H40C H 1.0114 0.8487 0.2476 0.115 Uiso 1 1 calc R . .
C41 C 1.0930(8) 0.8888(5) 0.1084(6) 0.065(3) Uani 1 1 d . . .
H41A H 1.1311 0.8636 0.0813 0.097 Uiso 1 1 calc R . .
H41B H 1.1134 0.9382 0.1179 0.097 Uiso 1 1 calc R . .
H41C H 1.0386 0.8916 0.0859 0.097 Uiso 1 1 calc R . .
C42 C 1.1700(6) 0.8449(6) 0.2073(5) 0.049(3) Uani 1 1 d . . .
H42A H 1.1657 0.8169 0.2470 0.074 Uiso 1 1 calc R . .
H42B H 1.1878 0.8948 0.2179 0.074 Uiso 1 1 calc R . .
H42C H 1.2103 0.8216 0.1809 0.074 Uiso 1 1 calc R . .
C44 C 0.1363(8) 0.4600(6) 0.0881(6) 0.060(3) Uani 1 1 d . . .
H44A H 0.0952 0.4706 0.0524 0.072 Uiso 1 1 calc R . .
H44B H 0.1792 0.4282 0.0714 0.072 Uiso 1 1 calc R . .
Cl1 Cl 0.4804(2) 0.93373(16) 0.09806(17) 0.0737(10) Uani 1 1 d D . .
C43 C 0.3951(7) 0.9698(12) 0.0555(10) 0.063(7) Uani 0.65(2) 1 d PD A 1
H43A H 0.4037 1.0226 0.0485 0.076 Uiso 0.65(2) 1 calc PR A 1
H43B H 0.3884 0.9459 0.0130 0.076 Uiso 0.65(2) 1 calc PR A 1
Cl2 Cl 0.3071(3) 0.9571(6) 0.0964(3) 0.082(3) Uani 0.65(2) 1 d PD A 1
C43B C 0.3866(17) 0.946(3) 0.0556(18) 0.063(7) Uani 0.35(2) 1 d PD A 2
H43C H 0.3983 0.9640 0.0124 0.076 Uiso 0.35(2) 1 calc PR A 2
H43D H 0.3611 0.8972 0.0497 0.076 Uiso 0.35(2) 1 calc PR A 2
Cl2B Cl 0.3132(11) 1.0031(13) 0.0849(7) 0.104(7) Uani 0.35(2) 1 d PD A 2
Cl3 Cl 0.18159(17) 0.54272(14) 0.11632(14) 0.0529(7) Uani 1 1 d . . .
Cl4 Cl 0.08801(17) 0.41417(14) 0.14995(13) 0.0482(7) Uani 1 1 d . . .
N1 N 0.6217(4) 0.1473(4) 0.0995(3) 0.0286(16) Uani 1 1 d . . .
N2 N 0.6526(4) 0.0773(4) 0.0956(3) 0.0278(16) Uani 1 1 d . . .
N3 N 0.7526(5) 0.1533(4) 0.1335(3) 0.0310(17) Uani 1 1 d . . .
N4 N 0.4858(4) 0.2060(3) 0.1245(3) 0.0278(16) Uani 1 1 d . . .
N5 N 0.4665(5) 0.2796(4) 0.1175(4) 0.0332(18) Uani 1 1 d . . .
N6 N 0.4150(5) 0.2343(4) 0.2077(3) 0.0328(17) Uani 1 1 d . . .
N7 N 0.5316(4) 0.2066(4) 0.0112(3) 0.0262(16) Uani 1 1 d . . .
N8 N 0.6016(4) 0.2292(4) -0.0159(3) 0.0279(16) Uani 1 1 d . . .
N9 N 0.4941(4) 0.2557(3) -0.0792(3) 0.0249(15) Uani 1 1 d . . .
H9 H 0.4636 0.2726 -0.1121 0.030 Uiso 1 1 calc R . .
N10 N 0.8614(4) 0.6249(4) 0.0745(3) 0.0242(15) Uani 1 1 d . . .
N11 N 0.8203(4) 0.5605(3) 0.0624(3) 0.0253(15) Uani 1 1 d . . .
N12 N 0.7408(4) 0.6365(4) 0.1162(3) 0.0275(16) Uani 1 1 d . . .
N13 N 0.9501(4) 0.6829(4) -0.0083(3) 0.0254(15) Uani 1 1 d . . .
N14 N 0.8851(4) 0.7255(4) -0.0286(3) 0.0285(16) Uani 1 1 d . . .
N15 N 0.9918(4) 0.7450(4) -0.0861(3) 0.0278(16) Uani 1 1 d . . .
H15 H 1.0233 0.7631 -0.1150 0.033 Uiso 1 1 calc R . .
N16 N 0.9991(4) 0.6795(3) 0.1084(3) 0.0227(15) Uani 1 1 d . . .
N17 N 1.0268(4) 0.7502(4) 0.0984(3) 0.0301(16) Uani 1 1 d . . .
N18 N 1.0525(4) 0.7174(4) 0.2019(3) 0.0316(17) Uani 1 1 d . . .
O1 O 0.6169(5) 0.7127(5) 0.1681(3) 0.058(2) Uani 1 1 d D . .
H1D H 0.664(4) 0.696(7) 0.163(6) 0.087 Uiso 1 1 d D . .
H1E H 0.611(8) 0.716(7) 0.2081(16) 0.087 Uiso 1 1 d D . .
O2 O 0.9041(4) 0.2112(4) 0.1686(3) 0.0422(17) Uani 1 1 d D . .
H2A H 0.855(3) 0.196(6) 0.169(5) 0.063 Uiso 1 1 d D . .
H2B H 0.916(7) 0.211(6) 0.2085(14) 0.063 Uiso 1 1 d D . .

loop_
_atom_site_aniso_label
_atom_site_aniso_U_11
_atom_site_aniso_U_22
_atom_site_aniso_U_33
_atom_site_aniso_U_23
_atom_site_aniso_U_13
_atom_site_aniso_U_12
B1 0.036(6) 0.023(5) 0.024(5) -0.004(4) -0.002(4) 0.000(4)
B2 0.033(6) 0.016(4) 0.027(5) -0.003(4) -0.001(4) 0.013(4)
C1 0.051(6) 0.023(5) 0.040(5) -0.002(4) -0.009(5) 0.004(4)
C2 0.028(5) 0.031(5) 0.024(4) 0.005(4) 0.002(4) -0.003(4)
C3 0.036(5) 0.024(5) 0.045(6) 0.010(4) 0.003(4) 0.008(4)
C4 0.037(5) 0.017(4) 0.075(7) 0.005(5) -0.012(5) 0.002(4)
C5 0.053(8) 0.044(7) 0.152(14) -0.017(8) -0.005(9) 0.015(6)
C6 0.069(8) 0.044(7) 0.093(10) 0.028(7) -0.029(7) 0.010(6)
C7 0.069(8) 0.013(5) 0.125(11) -0.011(6) -0.014(8) 0.014(5)
C8 0.074(7) 0.029(5) 0.027(5) 0.008(4) 0.006(5) 0.009(5)
C9 0.036(5) 0.025(5) 0.033(5) 0.001(4) 0.000(4) 0.005(4)
C10 0.038(5) 0.023(5) 0.031(5) 0.002(4) 0.003(4) -0.003(4)
C11 0.035(5) 0.023(5) 0.052(6) 0.005(4) 0.001(4) 0.001(4)
C12 0.080(9) 0.044(7) 0.135(13) -0.038(8) -0.029(9) 0.015(7)
C13 0.065(8) 0.024(5) 0.120(11) -0.004(6) 0.016(8) 0.001(5)
C14 0.179(16) 0.038(7) 0.084(9) 0.028(7) 0.050(10) 0.047(9)
C15 0.037(6) 0.047(6) 0.030(5) 0.007(4) -0.001(4) 0.003(5)
C16 0.036(5) 0.031(5) 0.025(4) -0.004(4) -0.007(4) 0.009(4)
C17 0.023(4) 0.018(4) 0.028(4) -0.006(3) 0.005(4) 0.003(3)
C18 0.029(5) 0.026(4) 0.030(4) 0.002(4) 0.002(4) 0.002(4)
C19 0.037(5) 0.021(5) 0.064(7) 0.006(4) 0.005(5) 0.002(4)
C20 0.046(6) 0.045(6) 0.025(5) -0.006(4) 0.007(4) 0.004(5)
C21 0.026(5) 0.026(5) 0.055(6) 0.007(4) 0.009(4) -0.002(4)
C22 0.034(5) 0.020(4) 0.054(6) -0.003(4) 0.000(4) 0.004(4)
C23 0.019(4) 0.028(4) 0.019(4) 0.000(3) 0.003(3) 0.002(3)
C24 0.018(4) 0.022(4) 0.039(5) 0.004(4) 0.003(4) 0.003(3)
C25 0.036(5) 0.021(4) 0.040(5) 0.001(4) 0.016(4) -0.010(4)
C26 0.082(9) 0.050(7) 0.044(6) 0.011(5) 0.012(6) -0.022(6)
C27 0.054(7) 0.037(6) 0.049(6) -0.012(5) 0.018(5) -0.013(5)
C28 0.017(5) 0.049(7) 0.119(10) -0.009(7) 0.003(6) -0.012(5)
C29 0.031(5) 0.060(7) 0.036(5) -0.001(5) 0.002(4) 0.003(5)
C30 0.024(5) 0.031(5) 0.042(5) -0.010(4) -0.002(4) -0.007(4)
C31 0.041(5) 0.020(4) 0.024(4) -0.002(3) -0.005(4) -0.005(4)
C32 0.028(5) 0.015(4) 0.051(6) 0.011(4) 0.003(4) 0.002(3)
C33 0.022(5) 0.040(5) 0.045(6) 0.012(4) 0.002(4) -0.006(4)
C34 0.027(5) 0.035(5) 0.058(6) 0.013(5) -0.001(5) 0.016(4)
C35 0.060(7) 0.026(5) 0.058(6) 0.005(5) -0.001(5) -0.005(5)
C36 0.045(6) 0.029(5) 0.040(5) 0.003(4) 0.001(4) 0.005(4)
C37 0.019(4) 0.024(4) 0.030(5) 0.003(4) 0.002(4) 0.003(4)
C38 0.028(5) 0.023(5) 0.043(5) -0.005(4) 0.011(4) 0.012(4)
C39 0.029(5) 0.027(5) 0.059(6) -0.013(4) 0.009(5) -0.003(4)
C40 0.052(7) 0.034(6) 0.145(13) -0.046(7) 0.006(8) -0.001(5)
C41 0.098(10) 0.024(5) 0.071(8) 0.014(5) -0.011(7) 0.000(6)
C42 0.044(6) 0.034(6) 0.070(7) -0.012(5) 0.007(5) -0.004(5)
C44 0.073(8) 0.041(6) 0.066(7) -0.002(6) 0.004(6) -0.021(6)
Cl1 0.089(2) 0.0452(16) 0.084(2) -0.0197(16) -0.0199(18) 0.0132(16)
C43 0.049(8) 0.034(17) 0.107(11) -0.018(10) 0.008(8) -0.012(9)
Cl2 0.055(3) 0.062(6) 0.130(5) 0.016(4) 0.024(3) 0.000(3)
C43B 0.049(8) 0.034(17) 0.107(11) -0.018(10) 0.008(8) -0.012(9)
Cl2B 0.172(14) 0.074(14) 0.067(8) -0.027(8) 0.009(7) 0.006(10)
Cl3 0.0584(16) 0.0368(13) 0.0638(17) 0.0005(13) 0.0071(13) -0.0122(12)
Cl4 0.0612(17) 0.0324(13) 0.0521(15) -0.0028(11) 0.0113(13) -0.0060(12)
N1 0.031(4) 0.019(4) 0.036(4) 0.002(3) 0.003(3) -0.003(3)
N2 0.021(4) 0.022(4) 0.041(4) 0.005(3) -0.003(3) 0.004(3)
N3 0.039(4) 0.016(3) 0.037(4) 0.005(3) 0.001(3) 0.000(3)
N4 0.034(4) 0.019(3) 0.030(4) 0.000(3) 0.003(3) 0.007(3)
N5 0.040(4) 0.019(4) 0.041(4) 0.009(3) 0.000(4) 0.000(3)
N6 0.038(4) 0.024(4) 0.037(4) 0.002(3) 0.008(3) 0.005(3)
N7 0.005(3) 0.030(4) 0.044(4) -0.007(3) 0.002(3) -0.001(3)
N8 0.025(4) 0.021(4) 0.038(4) -0.005(3) 0.005(3) 0.004(3)
N9 0.027(4) 0.019(3) 0.029(4) 0.000(3) 0.000(3) 0.006(3)
N10 0.023(4) 0.024(4) 0.025(4) 0.000(3) -0.002(3) 0.004(3)
N11 0.028(4) 0.017(3) 0.031(4) -0.002(3) -0.003(3) 0.001(3)
N12 0.032(4) 0.024(4) 0.027(4) -0.002(3) 0.000(3) -0.003(3)
N13 0.023(4) 0.028(4) 0.025(4) -0.007(3) 0.001(3) -0.003(3)
N14 0.030(4) 0.025(4) 0.030(4) -0.008(3) 0.000(3) -0.003(3)
N15 0.029(4) 0.024(4) 0.030(4) 0.005(3) -0.003(3) -0.006(3)
N16 0.018(3) 0.024(4) 0.027(4) -0.003(3) 0.004(3) 0.003(3)
N17 0.030(4) 0.027(4) 0.033(4) 0.002(3) 0.005(3) 0.001(3)
N18 0.024(4) 0.029(4) 0.041(4) -0.002(3) -0.006(3) 0.004(3)
O1 0.045(4) 0.095(6) 0.032(4) -0.012(4) -0.003(3) 0.037(4)
O2 0.033(4) 0.062(5) 0.031(3) 0.006(3) -0.001(3) -0.014(3)

loop_
_atom_type_symbol
_atom_type_description
_atom_type_scat_dispersion_real
_atom_type_scat_dispersion_imag
_atom_type_scat_source
C C 0.0033 0.0016 'International Tables Vol C Tables 4.2.6.8 and 6.1.1.4'
H H 0.0000 0.0000 'International Tables Vol C Tables 4.2.6.8 and 6.1.1.4'
N N 0.0061 0.0033 'International Tables Vol C Tables 4.2.6.8 and 6.1.1.4'
O O 0.0106 0.0060 'International Tables Vol C Tables 4.2.6.8 and 6.1.1.4'
B B 0.0013 0.0007 'International Tables Vol C Tables 4.2.6.8 and 6.1.1.4'
Cl Cl 0.1484 0.1585 'International Tables Vol C Tables 4.2.6.8 and 6.1.1.4'

loop_
_geom_angle_atom_site_label_1
_geom_angle_atom_site_label_2
_geom_angle_atom_site_label_3
_geom_angle
_geom_angle_site_symmetry_1
_geom_angle_site_symmetry_3
_geom_angle_publ_flag
N4 B1 N1 113.2(7) . . ?
N4 B1 N7 108.6(7) . . ?
N1 B1 N7 108.9(7) . . ?
N4 B1 H1 108.7 . . ?
N1 B1 H1 108.7 . . ?
N7 B1 H1 108.7 . . ?
N10 B2 N16 111.2(7) . . ?
N10 B2 N13 111.4(7) . . ?
N16 B2 N13 106.6(7) . . ?
N10 B2 H2 109.2 . . ?
N16 B2 H2 109.2 . . ?
N13 B2 H2 109.2 . . ?
C2 C1 H1A 109.5 . . ?
C2 C1 H1B 109.5 . . ?
H1A C1 H1B 109.5 . . ?
C2 C1 H1C 109.5 . . ?
H1A C1 H1C 109.5 . . ?
H1B C1 H1C 109.5 . . ?
N1 C2 N3 112.7(7) . . ?
N1 C2 C1 124.6(8) . . ?
N3 C2 C1 122.7(8) . . ?
N2 C3 N3 113.9(7) . . ?
N2 C3 C4 124.2(8) . . ?
N3 C3 C4 121.8(8) . . ?
C7 C4 C5 111.5(10) . . ?
C7 C4 C3 109.9(8) . . ?
C5 C4 C3 107.9(8) . . ?
C7 C4 C6 107.9(9) . . ?
C5 C4 C6 111.3(10) . . ?
C3 C4 C6 108.3(9) . . ?
C4 C5 H5A 109.5 . . ?
C4 C5 H5B 109.5 . . ?
H5A C5 H5B 109.5 . . ?
C4 C5 H5C 109.5 . . ?
H5A C5 H5C 109.5 . . ?
H5B C5 H5C 109.5 . . ?
C4 C6 H6A 109.5 . . ?
C4 C6 H6B 109.5 . . ?
H6A C6 H6B 109.5 . . ?
C4 C6 H6C 109.5 . . ?
H6A C6 H6C 109.5 . . ?
H6B C6 H6C 109.5 . . ?
C4 C7 H7A 109.5 . . ?
C4 C7 H7B 109.5 . . ?
H7A C7 H7B 109.5 . . ?
C4 C7 H7C 109.5 . . ?
H7A C7 H7C 109.5 . . ?
H7B C7 H7C 109.5 . . ?
C9 C8 H8A 109.5 . . ?
C9 C8 H8B 109.5 . . ?
H8A C8 H8B 109.5 . . ?
C9 C8 H8C 109.5 . . ?
H8A C8 H8C 109.5 . . ?
H8B C8 H8C 109.5 . . ?
N6 C9 N4 110.6(7) . . ?
N6 C9 C8 125.5(8) . . ?
N4 C9 C8 123.9(8) . . ?
N5 C10 N6 114.8(7) . . ?
N5 C10 C11 123.2(8) . . ?
N6 C10 C11 122.1(7) . . ?
C13 C11 C12 107.8(10) . . ?
C13 C11 C10 109.5(8) . . ?
C12 C11 C10 110.4(8) . . ?
C13 C11 C14 108.0(10) . . ?
C12 C11 C14 112.4(11) . . ?
C10 C11 C14 108.7(8) . . ?
C11 C12 H12A 109.5 . . ?
C11 C12 H12B 109.5 . . ?
H12A C12 H12B 109.5 . . ?
C11 C12 H12C 109.5 . . ?
H12A C12 H12C 109.5 . . ?
H12B C12 H12C 109.5 . . ?
C11 C13 H13A 109.5 . . ?
C11 C13 H13B 109.5 . . ?
H13A C13 H13B 109.5 . . ?
C11 C13 H13C 109.5 . . ?
H13A C13 H13C 109.5 . . ?
H13B C13 H13C 109.5 . . ?
C11 C14 H14A 109.5 . . ?
C11 C14 H14B 109.5 . . ?
H14A C14 H14B 109.5 . . ?
C11 C14 H14C 109.5 . . ?
H14A C14 H14C 109.5 . . ?
H14B C14 H14C 109.5 . . ?
C16 C15 H15A 109.5 . . ?
C16 C15 H15B 109.5 . . ?
H15A C15 H15B 109.5 . . ?
C16 C15 H15C 109.5 . . ?
H15A C15 H15C 109.5 . . ?
H15B C15 H15C 109.5 . . ?
N7 C16 N9 105.7(7) . . ?
N7 C16 C15 129.6(8) . . ?
N9 C16 C15 124.7(7) . . ?
N8 C17 N9 109.7(7) . . ?
N8 C17 C18 125.8(7) . . ?
N9 C17 C18 124.5(7) . . ?
C17 C18 C21 111.2(7) . . ?
C17 C18 C20 108.8(7) . . ?
C21 C18 C20 110.1(7) . . ?
C17 C18 C19 108.8(7) . . ?
C21 C18 C19 109.8(7) . . ?
C20 C18 C19 108.1(7) . . ?
C18 C19 H19A 109.5 . . ?
C18 C19 H19B 109.5 . . ?
H19A C19 H19B 109.5 . . ?
C18 C19 H19C 109.5 . . ?
H19A C19 H19C 109.5 . . ?
H19B C19 H19C 109.5 . . ?
C18 C20 H20A 109.5 . . ?
C18 C20 H20B 109.5 . . ?
H20A C20 H20B 109.5 . . ?
C18 C20 H20C 109.5 . . ?
H20A C20 H20C 109.5 . . ?
H20B C20 H20C 109.5 . . ?
C18 C21 H21A 109.5 . . ?
C18 C21 H21B 109.5 . . ?
H21A C21 H21B 109.5 . . ?
C18 C21 H21C 109.5 . . ?
H21A C21 H21C 109.5 . . ?
H21B C21 H21C 109.5 . . ?
C23 C22 H22A 109.5 . . ?
C23 C22 H22B 109.5 . . ?
H22A C22 H22B 109.5 . . ?
C23 C22 H22C 109.5 . . ?
H22A C22 H22C 109.5 . . ?
H22B C22 H22C 109.5 . . ?
N12 C23 N10 112.5(7) . . ?
N12 C23 C22 123.2(7) . . ?
N10 C23 C22 124.3(7) . . ?
N11 C24 N12 113.6(7) . . ?
N11 C24 C25 125.0(7) . . ?
N12 C24 C25 121.2(7) . . ?
C28 C25 C24 110.4(7) . . ?
C28 C25 C26 109.1(9) . . ?
C24 C25 C26 108.9(8) . . ?
C28 C25 C27 108.9(8) . . ?
C24 C25 C27 109.6(7) . . ?
C26 C25 C27 110.0(8) . . ?
C25 C26 H26A 109.5 . . ?
C25 C26 H26B 109.5 . . ?
H26A C26 H26B 109.5 . . ?
C25 C26 H26C 109.5 . . ?
H26A C26 H26C 109.5 . . ?
H26B C26 H26C 109.5 . . ?
C25 C27 H27A 109.5 . . ?
C25 C27 H27B 109.5 . . ?
H27A C27 H27B 109.5 . . ?
C25 C27 H27C 109.5 . . ?
H27A C27 H27C 109.5 . . ?
H27B C27 H27C 109.5 . . ?
C25 C28 H28A 109.5 . . ?
C25 C28 H28B 109.5 . . ?
H28A C28 H28B 109.5 . . ?
C25 C28 H28C 109.5 . . ?
H28A C28 H28C 109.5 . . ?
H28B C28 H28C 109.5 . . ?
C30 C29 H29A 109.5 . . ?
C30 C29 H29B 109.5 . . ?
H29A C29 H29B 109.5 . . ?
C30 C29 H29C 109.5 . . ?
H29A C29 H29C 109.5 . . ?
H29B C29 H29C 109.5 . . ?
N13 C30 N15 107.4(8) . . ?
N13 C30 C29 127.8(9) . . ?
N15 C30 C29 124.8(8) . . ?
N15 C31 N14 110.5(7) . . ?
N15 C31 C32 125.0(7) . . ?
N14 C31 C32 124.6(8) . . ?
C33 C32 C31 110.0(7) . . ?
C33 C32 C34 109.9(8) . . ?
C31 C32 C34 110.5(7) . . ?
C33 C32 C35 109.0(7) . . ?
C31 C32 C35 108.1(7) . . ?
C34 C32 C35 109.4(8) . . ?
C32 C33 H33A 109.5 . . ?
C32 C33 H33B 109.5 . . ?
H33A C33 H33B 109.5 . . ?
C32 C33 H33C 109.5 . . ?
H33A C33 H33C 109.5 . . ?
H33B C33 H33C 109.5 . . ?
C32 C34 H34A 109.5 . . ?
C32 C34 H34B 109.5 . . ?
H34A C34 H34B 109.5 . . ?
C32 C34 H34C 109.5 . . ?
H34A C34 H34C 109.5 . . ?
H34B C34 H34C 109.5 . . ?
C32 C35 H35A 109.5 . . ?
C32 C35 H35B 109.5 . . ?
H35A C35 H35B 109.5 . . ?
C32 C35 H35C 109.5 . . ?
H35A C35 H35C 109.5 . . ?
H35B C35 H35C 109.5 . . ?
C37 C36 H36A 109.5 . . ?
C37 C36 H36B 109.5 . . ?
H36A C36 H36B 109.5 . . ?
C37 C36 H36C 109.5 . . ?
H36A C36 H36C 109.5 . . ?
H36B C36 H36C 109.5 . . ?
N16 C37 N18 112.0(7) . . ?
N16 C37 C36 123.0(7) . . ?
N18 C37 C36 125.0(8) . . ?
N17 C38 N18 114.8(7) . . ?
N17 C38 C39 122.7(8) . . ?
N18 C38 C39 122.5(8) . . ?
C42 C39 C41 110.1(9) . . ?
C42 C39 C38 110.9(8) . . ?
C41 C39 C38 109.4(8) . . ?
C42 C39 C40 109.6(9) . . ?
C41 C39 C40 110.9(10) . . ?
C38 C39 C40 105.9(7) . . ?
C39 C40 H40A 109.5 . . ?
C39 C40 H40B 109.5 . . ?
H40A C40 H40B 109.5 . . ?
C39 C40 H40C 109.5 . . ?
H40A C40 H40C 109.5 . . ?
H40B C40 H40C 109.5 . . ?
C39 C41 H41A 109.5 . . ?
C39 C41 H41B 109.5 . . ?
H41A C41 H41B 109.5 . . ?
C39 C41 H41C 109.5 . . ?
H41A C41 H41C 109.5 . . ?
H41B C41 H41C 109.5 . . ?
C39 C42 H42A 109.5 . . ?
C39 C42 H42B 109.5 . . ?
H42A C42 H42B 109.5 . . ?
C39 C42 H42C 109.5 . . ?
H42A C42 H42C 109.5 . . ?
H42B C42 H42C 109.5 . . ?
Cl4 C44 Cl3 111.0(6) . . ?
Cl4 C44 H44A 109.4 . . ?
Cl3 C44 H44A 109.4 . . ?
Cl4 C44 H44B 109.4 . . ?
Cl3 C44 H44B 109.4 . . ?
H44A C44 H44B 108.0 . . ?
Cl2 C43 Cl1 111.0(11) . . ?
Cl2 C43 H43A 109.4 . . ?
Cl1 C43 H43A 109.4 . . ?
Cl2 C43 H43B 109.4 . . ?
Cl1 C43 H43B 109.4 . . ?
H43A C43 H43B 108.0 . . ?
Cl2B C43B Cl1 120.3(18) . . ?
Cl2B C43B H43C 107.3 . . ?
Cl1 C43B H43C 107.3 . . ?
Cl2B C43B H43D 107.3 . . ?
Cl1 C43B H43D 107.3 . . ?
H43C C43B H43D 106.9 . . ?
C2 N1 N2 107.2(7) . . ?
C2 N1 B1 133.2(7) . . ?
N2 N1 B1 119.5(6) . . ?
C3 N2 N1 104.4(7) . . ?
C2 N3 C3 101.7(7) . . ?
C9 N4 N5 108.9(7) . . ?
C9 N4 B1 127.1(7) . . ?
N5 N4 B1 124.0(7) . . ?
C10 N5 N4 103.0(7) . . ?
C9 N6 C10 102.7(7) . . ?
C16 N7 N8 111.3(7) . . ?
C16 N7 B1 125.6(7) . . ?
N8 N7 B1 123.0(6) . . ?
C17 N8 N7 105.6(7) . . ?
C17 N9 C16 107.6(7) . . ?
C17 N9 H9 126.2 . . ?
C16 N9 H9 126.2 . . ?
C23 N10 N11 106.6(6) . . ?
C23 N10 B2 131.4(7) . . ?
N11 N10 B2 121.9(6) . . ?
C24 N11 N10 104.9(6) . . ?
C23 N12 C24 102.4(7) . . ?
C30 N13 N14 111.5(7) . . ?
C30 N13 B2 126.9(7) . . ?
N14 N13 B2 120.8(6) . . ?
C31 N14 N13 103.4(7) . . ?
C31 N15 C30 107.1(7) . . ?
C31 N15 H15 126.4 . . ?
C30 N15 H15 126.4 . . ?
C37 N16 N17 108.2(6) . . ?
C37 N16 B2 129.2(7) . . ?
N17 N16 B2 122.1(6) . . ?
C38 N17 N16 102.9(7) . . ?
C37 N18 C38 102.0(7) . . ?
H1D O1 H1E 108(10) . . ?
H2A O2 H2B 99(10) . . ?

loop_
_geom_bond_atom_site_label_1
_geom_bond_atom_site_label_2
_geom_bond_distance
_geom_bond_site_symmetry_2
_geom_bond_publ_flag
B1 N4 1.520(11) . ?
B1 N1 1.525(12) . ?
B1 N7 1.585(12) . ?
B1 H1 1.0000 . ?
B2 N10 1.499(12) . ?
B2 N16 1.555(11) . ?
B2 N13 1.587(11) . ?
B2 H2 1.0000 . ?
C1 C2 1.513(12) . ?
C1 H1A 0.9800 . ?
C1 H1B 0.9800 . ?
C1 H1C 0.9800 . ?
C2 N1 1.327(10) . ?
C2 N3 1.327(11) . ?
C3 N2 1.303(11) . ?
C3 N3 1.382(11) . ?
C3 C4 1.515(12) . ?
C4 C7 1.500(13) . ?
C4 C5 1.508(17) . ?
C4 C6 1.538(15) . ?
C5 H5A 0.9800 . ?
C5 H5B 0.9800 . ?
C5 H5C 0.9800 . ?
C6 H6A 0.9800 . ?
C6 H6B 0.9800 . ?
C6 H6C 0.9800 . ?
C7 H7A 0.9800 . ?
C7 H7B 0.9800 . ?
C7 H7C 0.9800 . ?
C8 C9 1.481(12) . ?
C8 H8A 0.9800 . ?
C8 H8B 0.9800 . ?
C8 H8C 0.9800 . ?
C9 N6 1.338(11) . ?
C9 N4 1.342(11) . ?
C10 N5 1.311(11) . ?
C10 N6 1.377(11) . ?
C10 C11 1.508(12) . ?
C11 C13 1.492(14) . ?
C11 C12 1.493(15) . ?
C11 C14 1.540(15) . ?
C12 H12A 0.9800 . ?
C12 H12B 0.9800 . ?
C12 H12C 0.9800 . ?
C13 H13A 0.9800 . ?
C13 H13B 0.9800 . ?
C13 H13C 0.9800 . ?
C14 H14A 0.9800 . ?
C14 H14B 0.9800 . ?
C14 H14C 0.9800 . ?
C15 C16 1.419(12) . ?
C15 H15A 0.9800 . ?
C15 H15B 0.9800 . ?
C15 H15C 0.9800 . ?
C16 N7 1.313(10) . ?
C16 N9 1.378(11) . ?
C17 N8 1.322(10) . ?
C17 N9 1.349(10) . ?
C17 C18 1.487(11) . ?
C18 C21 1.516(12) . ?
C18 C20 1.548(12) . ?
C18 C19 1.563(12) . ?
C19 H19A 0.9800 . ?
C19 H19B 0.9800 . ?
C19 H19C 0.9800 . ?
C20 H20A 0.9800 . ?
C20 H20B 0.9800 . ?
C20 H20C 0.9800 . ?
C21 H21A 0.9800 . ?
C21 H21B 0.9800 . ?
C21 H21C 0.9800 . ?
C22 C23 1.527(11) . ?
C22 H22A 0.9800 . ?
C22 H22B 0.9800 . ?
C22 H22C 0.9800 . ?
C23 N12 1.297(10) . ?
C23 N10 1.356(10) . ?
C24 N11 1.296(10) . ?
C24 N12 1.389(10) . ?
C24 C25 1.517(11) . ?
C25 C28 1.509(13) . ?
C25 C26 1.518(13) . ?
C25 C27 1.524(12) . ?
C26 H26A 0.9800 . ?
C26 H26B 0.9800 . ?
C26 H26C 0.9800 . ?
C27 H27A 0.9800 . ?
C27 H27B 0.9800 . ?
C27 H27C 0.9800 . ?
C28 H28A 0.9800 . ?
C28 H28B 0.9800 . ?
C28 H28C 0.9800 . ?
C29 C30 1.482(12) . ?
C29 H29A 0.9800 . ?
C29 H29B 0.9800 . ?
C29 H29C 0.9800 . ?
C30 N13 1.298(11) . ?
C30 N15 1.342(11) . ?
C31 N15 1.335(11) . ?
C31 N14 1.344(10) . ?
C31 C32 1.514(11) . ?
C32 C33 1.503(13) . ?
C32 C34 1.522(12) . ?
C32 C35 1.563(12) . ?
C33 H33A 0.9800 . ?
C33 H33B 0.9800 . ?
C33 H33C 0.9800 . ?
C34 H34A 0.9800 . ?
C34 H34B 0.9800 . ?
C34 H34C 0.9800 . ?
C35 H35A 0.9800 . ?
C35 H35B 0.9800 . ?
C35 H35C 0.9800 . ?
C36 C37 1.516(11) . ?
C36 H36A 0.9800 . ?
C36 H36B 0.9800 . ?
C36 H36C 0.9800 . ?
C37 N16 1.323(10) . ?
C37 N18 1.332(10) . ?
C38 N17 1.312(11) . ?
C38 N18 1.368(11) . ?
C38 C39 1.521(12) . ?
C39 C42 1.515(14) . ?
C39 C41 1.516(14) . ?
C39 C40 1.540(14) . ?
C40 H40A 0.9800 . ?
C40 H40B 0.9800 . ?
C40 H40C 0.9800 . ?
C41 H41A 0.9800 . ?
C41 H41B 0.9800 . ?
C41 H41C 0.9800 . ?
C42 H42A 0.9800 . ?
C42 H42B 0.9800 . ?
C42 H42C 0.9800 . ?
C44 Cl4 1.765(11) . ?
C44 Cl3 1.771(11) . ?
C44 H44A 0.9900 . ?
C44 H44B 0.9900 . ?
Cl1 C43 1.735(14) . ?
Cl1 C43B 1.736(17) . ?
C43 Cl2 1.727(15) . ?
C43 H43A 0.9900 . ?
C43 H43B 0.9900 . ?
C43B Cl2B 1.729(17) . ?
C43B H43C 0.9900 . ?
C43B H43D 0.9900 . ?
N1 N2 1.383(9) . ?
N4 N5 1.392(9) . ?
N7 N8 1.368(9) . ?
N9 H9 0.8800 . ?
N10 N11 1.373(9) . ?
N13 N14 1.363(9) . ?
N15 H15 0.8800 . ?
N16 N17 1.392(9) . ?
O1 H1D 0.85(2) . ?
O1 H1E 0.85(2) . ?
O2 H2A 0.85(2) . ?
O2 H2B 0.84(2) . ?

loop_
_geom_hbond_atom_site_label_D
_geom_hbond_atom_site_label_H
_geom_hbond_atom_site_label_A
_geom_hbond_distance_DH
_geom_hbond_distance_HA
_geom_hbond_distance_DA
_geom_hbond_angle_DHA
_geom_hbond_site_symmetry_A
O2 H2B N18 0.84(2) 1.91(2) 2.754(10) 175(12) 2_745
O2 H2A N3 0.85(2) 1.95(5) 2.746(10) 157(11) .
O1 H1E N6 0.85(2) 1.86(3) 2.704(10) 171(13) 2_655
O1 H1D N12 0.85(2) 1.96(7) 2.732(10) 152(13) .
N15 H15 O2 0.88 1.74 2.614(9) 171.4 3_765
N9 H9 O1 0.88 1.72 2.578(9) 162.7 3_665

loop_
_geom_torsion_atom_site_label_1
_geom_torsion_atom_site_label_2
_geom_torsion_atom_site_label_3
_geom_torsion_atom_site_label_4
_geom_torsion
_geom_torsion_site_symmetry_1
_geom_torsion_site_symmetry_2
_geom_torsion_site_symmetry_3
_geom_torsion_site_symmetry_4
_geom_torsion_publ_flag
N2 C3 C4 C7 -1.6(14) . . . . ?
N3 C3 C4 C7 175.2(10) . . . . ?
N2 C3 C4 C5 120.2(11) . . . . ?
N3 C3 C4 C5 -63.0(12) . . . . ?
N2 C3 C4 C6 -119.1(10) . . . . ?
N3 C3 C4 C6 57.7(12) . . . . ?
N5 C10 C11 C13 132.5(10) . . . . ?
N6 C10 C11 C13 -47.6(13) . . . . ?
N5 C10 C11 C12 -109.0(12) . . . . ?
N6 C10 C11 C12 70.9(12) . . . . ?
N5 C10 C11 C14 14.7(14) . . . . ?
N6 C10 C11 C14 -165.4(11) . . . . ?
N8 C17 C18 C21 -1.8(11) . . . . ?
N9 C17 C18 C21 177.7(7) . . . . ?
N8 C17 C18 C20 119.7(8) . . . . ?
N9 C17 C18 C20 -60.9(10) . . . . ?
N8 C17 C18 C19 -122.8(8) . . . . ?
N9 C17 C18 C19 56.6(10) . . . . ?
N11 C24 C25 C28 -137.0(9) . . . . ?
N12 C24 C25 C28 48.1(11) . . . . ?
N11 C24 C25 C26 103.2(10) . . . . ?
N12 C24 C25 C26 -71.7(10) . . . . ?
N11 C24 C25 C27 -17.1(12) . . . . ?
N12 C24 C25 C27 168.0(8) . . . . ?
N15 C31 C32 C33 58.2(10) . . . . ?
N14 C31 C32 C33 -122.2(8) . . . . ?
N15 C31 C32 C34 179.7(8) . . . . ?
N14 C31 C32 C34 -0.7(12) . . . . ?
N15 C31 C32 C35 -60.7(11) . . . . ?
N14 C31 C32 C35 118.9(9) . . . . ?
N17 C38 C39 C42 -131.9(9) . . . . ?
N18 C38 C39 C42 51.3(11) . . . . ?
N17 C38 C39 C41 -10.3(12) . . . . ?
N18 C38 C39 C41 172.9(8) . . . . ?
N17 C38 C39 C40 109.2(11) . . . . ?
N18 C38 C39 C40 -67.5(11) . . . . ?
C43B Cl1 C43 Cl2 62(6) . . . . ?
C43 Cl1 C43B Cl2B -60(4) . . . . ?
N3 C2 N1 N2 0.9(9) . . . . ?
C1 C2 N1 N2 178.5(8) . . . . ?
N3 C2 N1 B1 -176.7(8) . . . . ?
C1 C2 N1 B1 0.9(14) . . . . ?
N4 B1 N1 C2 -51.1(12) . . . . ?
N7 B1 N1 C2 69.7(11) . . . . ?
N4 B1 N1 N2 131.5(8) . . . . ?
N7 B1 N1 N2 -107.6(8) . . . . ?
N3 C3 N2 N1 1.5(10) . . . . ?
C4 C3 N2 N1 178.6(9) . . . . ?
C2 N1 N2 C3 -1.4(9) . . . . ?
B1 N1 N2 C3 176.6(7) . . . . ?
N1 C2 N3 C3 0.0(9) . . . . ?
C1 C2 N3 C3 -177.6(8) . . . . ?
N2 C3 N3 C2 -1.0(10) . . . . ?
C4 C3 N3 C2 -178.1(9) . . . . ?
N6 C9 N4 N5 0.0(10) . . . . ?
C8 C9 N4 N5 -179.4(9) . . . . ?
N6 C9 N4 B1 -178.1(8) . . . . ?
C8 C9 N4 B1 2.5(14) . . . . ?
N1 B1 N4 C9 -77.5(11) . . . . ?
N7 B1 N4 C9 161.5(8) . . . . ?
N1 B1 N4 N5 104.7(9) . . . . ?
N7 B1 N4 N5 -16.3(11) . . . . ?
N6 C10 N5 N4 -2.2(10) . . . . ?
C11 C10 N5 N4 177.7(8) . . . . ?
C9 N4 N5 C10 1.3(9) . . . . ?
B1 N4 N5 C10 179.4(8) . . . . ?
N4 C9 N6 C10 -1.2(9) . . . . ?
C8 C9 N6 C10 178.2(9) . . . . ?
N5 C10 N6 C9 2.2(10) . . . . ?
C11 C10 N6 C9 -177.7(8) . . . . ?
N9 C16 N7 N8 0.0(9) . . . . ?
C15 C16 N7 N8 -179.3(9) . . . . ?
N9 C16 N7 B1 -175.6(7) . . . . ?
C15 C16 N7 B1 5.1(14) . . . . ?
N4 B1 N7 C16 -64.5(10) . . . . ?
N1 B1 N7 C16 171.9(7) . . . . ?
N4 B1 N7 N8 120.5(8) . . . . ?
N1 B1 N7 N8 -3.2(10) . . . . ?
N9 C17 N8 N7 1.5(8) . . . . ?
C18 C17 N8 N7 -179.0(7) . . . . ?
C16 N7 N8 C17 -0.9(8) . . . . ?
B1 N7 N8 C17 174.8(7) . . . . ?
N8 C17 N9 C16 -1.5(9) . . . . ?
C18 C17 N9 C16 179.0(7) . . . . ?
N7 C16 N9 C17 0.9(9) . . . . ?
C15 C16 N9 C17 -179.8(8) . . . . ?
N12 C23 N10 N11 -0.6(9) . . . . ?
C22 C23 N10 N11 -178.6(7) . . . . ?
N12 C23 N10 B2 -177.1(7) . . . . ?
C22 C23 N10 B2 5.0(13) . . . . ?
N16 B2 N10 C23 35.5(11) . . . . ?
N13 B2 N10 C23 -83.3(10) . . . . ?
N16 B2 N10 N11 -140.5(7) . . . . ?
N13 B2 N10 N11 100.8(8) . . . . ?
N12 C24 N11 N10 -2.0(9) . . . . ?
C25 C24 N11 N10 -177.3(7) . . . . ?
C23 N10 N11 C24 1.6(8) . . . . ?
B2 N10 N11 C24 178.4(7) . . . . ?
N10 C23 N12 C24 -0.5(9) . . . . ?
C22 C23 N12 C24 177.5(8) . . . . ?
N11 C24 N12 C23 1.6(9) . . . . ?
C25 C24 N12 C23 177.1(7) . . . . ?
N15 C30 N13 N14 -0.9(9) . . . . ?
C29 C30 N13 N14 179.8(8) . . . . ?
N15 C30 N13 B2 -170.8(7) . . . . ?
C29 C30 N13 B2 9.9(14) . . . . ?
N10 B2 N13 C30 -170.5(7) . . . . ?
N16 B2 N13 C30 68.0(10) . . . . ?
N10 B2 N13 N14 20.4(10) . . . . ?
N16 B2 N13 N14 -101.1(8) . . . . ?
N15 C31 N14 N13 -1.8(8) . . . . ?
C32 C31 N14 N13 178.5(7) . . . . ?
C30 N13 N14 C31 1.7(9) . . . . ?
B2 N13 N14 C31 172.3(7) . . . . ?
N14 C31 N15 C30 1.4(9) . . . . ?
C32 C31 N15 C30 -179.0(8) . . . . ?
N13 C30 N15 C31 -0.3(9) . . . . ?
C29 C30 N15 C31 179.0(8) . . . . ?
N18 C37 N16 N17 -0.5(9) . . . . ?
C36 C37 N16 N17 178.3(7) . . . . ?
N18 C37 N16 B2 -172.0(7) . . . . ?
C36 C37 N16 B2 6.8(12) . . . . ?
N10 B2 N16 C37 58.4(10) . . . . ?
N13 B2 N16 C37 -180.0(7) . . . . ?
N10 B2 N16 N17 -112.1(8) . . . . ?
N13 B2 N16 N17 9.6(9) . . . . ?
N18 C38 N17 N16 2.4(9) . . . . ?
C39 C38 N17 N16 -174.6(7) . . . . ?
C37 N16 N17 C38 -1.1(8) . . . . ?
B2 N16 N17 C38 171.2(7) . . . . ?
N16 C37 N18 C38 1.8(9) . . . . ?
C36 C37 N18 C38 -177.0(8) . . . . ?
N17 C38 N18 C37 -2.7(9) . . . . ?
C39 C38 N18 C37 174.3(7) . . . . ?
